data_1567001
loop_
_publ_author_name
'Cao, Liling'
'Tian, Haotian'
'Lin, Donghong'
'Lin, Chensheng'
'Xu, Feng'
'Han, Yinglei'
'Yan, Tao'
'Chen, Jindong'
'Li, Bing-Xuan'
'Ye, Ning'
'Luo, Min'

_publ_section_title
;
 Flexible Functional Module Regulate Ultraviolet Optical Nonlinearity
 Achieving a Balance between Second-harmonic Generation Response and
 Birefringence
;
_journal_name_full 'Chemical Science'
_journal_paper_doi 10.1039/D2SC01910H
_journal_year 2022
_chemical_absolute_configuration unk
_chemical_formula_sum 'C3 H4 K Li O5'
_chemical_formula_weight 166.10
_space_group_crystal_system orthorhombic
_space_group_IT_number 33
_space_group_name_Hall 'P 2c -2n'
_space_group_name_H-M_alt 'P n a 21'
_atom_sites_solution_hydrogens difmap
_audit_creation_method SHELXL-2019/1
_audit_update_record
;
2022-04-30 deposited with the CCDC.	2022-05-19 downloaded from the CCDC.
;
_cell_angle_alpha 90
_cell_angle_beta 90
_cell_angle_gamma 90
_cell_formula_units_Z 4
_cell_length_a 8.5885(3)
_cell_length_b 7.5236(2)
_cell_length_c 9.3685(4)
_cell_measurement_temperature 293(2)
_cell_volume 605.36(4)
_computing_structure_refinement 'SHELXL-2019/1 (Sheldrick, 2019)'
_diffrn_ambient_temperature 293(2)
_diffrn_measured_fraction_theta_full 0.992
_diffrn_measured_fraction_theta_max 0.965
_diffrn_radiation_type MoK\a
_diffrn_radiation_wavelength 0.71073
_diffrn_reflns_av_R_equivalents 0.0167
_diffrn_reflns_av_unetI/netI 0.0199
_diffrn_reflns_Laue_measured_fraction_full 0.992
_diffrn_reflns_Laue_measured_fraction_max 0.965
_diffrn_reflns_limit_h_max 11
_diffrn_reflns_limit_h_min -8
_diffrn_reflns_limit_k_max 9
_diffrn_reflns_limit_k_min -9
_diffrn_reflns_limit_l_max 11
_diffrn_reflns_limit_l_min -9
_diffrn_reflns_number 2170
_diffrn_reflns_point_group_measured_fraction_full 0.793
_diffrn_reflns_point_group_measured_fraction_max 0.752
_diffrn_reflns_theta_full 25.242
_diffrn_reflns_theta_max 27.479
_diffrn_reflns_theta_min 3.473
_exptl_absorpt_coefficient_mu 0.827
_exptl_crystal_density_diffrn 1.823
_exptl_crystal_F_000 336
_refine_diff_density_max 0.222
_refine_diff_density_min -0.170
_refine_diff_density_rms 0.043
_refine_ls_abs_structure_details
;
 Flack x determined using 328 quotients [(I+)-(I-)]/[(I+)+(I-)]
 (Parsons, Flack and Wagner, Acta Cryst. B69 (2013) 249-259).
;
_refine_ls_abs_structure_Flack -0.91(4)
_refine_ls_extinction_coef 0.126(11)
_refine_ls_extinction_expression Fc^*^=kFc[1+0.001xFc^2^\l^3^/sin(2\q)]^-1/4^
_refine_ls_extinction_method 'SHELXL-2019/1 (Sheldrick 2019)'
_refine_ls_goodness_of_fit_ref 1.094
_refine_ls_hydrogen_treatment refall
_refine_ls_matrix_type full
_refine_ls_number_parameters 108
_refine_ls_number_reflns 1045
_refine_ls_number_restraints 1
_refine_ls_restrained_S_all 1.094
_refine_ls_R_factor_all 0.0240
_refine_ls_R_factor_gt 0.0240
_refine_ls_shift/su_max 0.000
_refine_ls_shift/su_mean 0.000
_refine_ls_structure_factor_coef Fsqd
_refine_ls_weighting_details 'w=1/[\s^2^(Fo^2^)+(0.0408P)^2^+0.1539P] where P=(Fo^2^+2Fc^2^)/3'
_refine_ls_weighting_scheme calc
_refine_ls_wR_factor_gt 0.0655
_refine_ls_wR_factor_ref 0.0655
_reflns_Friedel_coverage 0.470
_reflns_Friedel_fraction_full 0.567
_reflns_Friedel_fraction_max 0.511
_reflns_number_gt 1039
_reflns_number_total 1045
_reflns_threshold_expression 'I > 2\s(I)'
_cod_data_source_file d2sc01910h2.cif
_cod_data_source_block 1
_cod_database_code 1567001
_shelx_shelxl_version_number 2019/1
_shelx_space_group_comment
;
The symmetry employed for this shelxl refinement is uniquely defined
by the following loop, which should always be used as a source of
symmetry information in preference to the above space-group names.
They are only intended as comments.
;

loop_
_space_group_symop_operation_xyz
'x, y, z'
'-x, -y, z+1/2'
'-x+1/2, y+1/2, z+1/2'
'x+1/2, -y+1/2, z'

loop_
_atom_site_label
_atom_site_type_symbol
_atom_site_fract_x
_atom_site_fract_y
_atom_site_fract_z
_atom_site_U_iso_or_equiv
_atom_site_adp_type
_atom_site_occupancy
_atom_site_site_symmetry_order
_atom_site_calc_flag
_atom_site_refinement_flags_posn
_atom_site_refinement_flags_adp
_atom_site_refinement_flags_occupancy
_atom_site_disorder_assembly
_atom_site_disorder_group
K1 K 0.36313(6) 0.22342(7) 0.64380(8) 0.0246(2) Uani 1 1 d . . . . .
O5 O 0.6293(2) -0.0002(3) 0.6688(2) 0.0314(6) Uani 1 1 d . . . . .
O2 O 0.0870(2) 0.0021(2) 0.6772(2) 0.0259(5) Uani 1 1 d . . . . .
O3 O 0.4470(3) 0.1930(3) 0.9331(3) 0.0299(5) Uani 1 1 d . . . . .
O1 O 0.4219(2) 0.4049(3) 0.4007(3) 0.0279(5) Uani 1 1 d . . . . .
C2 C 0.3696(3) 0.4023(3) 0.2765(3) 0.0179(5) Uani 1 1 d . . . . .
C1 C 0.2420(3) 0.2651(4) 0.2443(4) 0.0224(6) Uani 1 1 d . . . . .
C3 C 0.6976(3) -0.0769(3) 0.7697(3) 0.0210(5) Uani 1 1 d . . . . .
O4 O 0.7172(2) -0.0080(2) 0.8907(3) 0.0284(5) Uani 1 1 d . . . . .
Li1 Li 0.5818(6) 0.5541(6) 0.4743(5) 0.0249(10) Uani 1 1 d . . . . .
H3A H 0.418(5) 0.121(5) 1.003(5) 0.043(11) Uiso 1 1 d . . . . .
H3B H 0.537(6) 0.147(6) 0.913(6) 0.067(14) Uiso 1 1 d . . . . .
H1A H 0.204(4) 0.283(4) 0.156(5) 0.037(9) Uiso 1 1 d . . . . .
H1B H 0.159(5) 0.295(5) 0.303(6) 0.040(11) Uiso 1 1 d . . . . .

loop_
_atom_site_aniso_label
_atom_site_aniso_U_11
_atom_site_aniso_U_22
_atom_site_aniso_U_33
_atom_site_aniso_U_23
_atom_site_aniso_U_13
_atom_site_aniso_U_12
K1 0.0276(3) 0.0205(3) 0.0256(3) 0.0016(3) -0.0006(3) -0.00247(18)
O5 0.0410(11) 0.0233(9) 0.0298(15) 0.0003(9) -0.0048(10) 0.0030(7)
O2 0.0337(10) 0.0208(8) 0.0233(12) 0.0024(7) -0.0021(9) 0.0069(7)
O3 0.0353(11) 0.0240(10) 0.0302(13) 0.0035(9) 0.0067(10) 0.0065(9)
O1 0.0327(10) 0.0287(10) 0.0224(10) 0.0027(9) -0.0058(9) -0.0085(8)
C2 0.0182(11) 0.0141(11) 0.0214(13) -0.0010(10) 0.0000(10) 0.0018(8)
C1 0.0196(12) 0.0190(12) 0.0286(15) 0.0031(11) -0.0051(12) -0.0012(10)
C3 0.0177(11) 0.0167(11) 0.0286(13) -0.0020(10) 0.0019(11) -0.0041(9)
O4 0.0272(10) 0.0277(10) 0.0303(11) -0.0104(9) -0.0039(10) 0.0030(8)
Li1 0.027(2) 0.023(2) 0.025(3) -0.0031(19) 0.001(2) -0.0025(18)

loop_
_atom_type_symbol
_atom_type_description
_atom_type_scat_dispersion_real
_atom_type_scat_dispersion_imag
_atom_type_scat_source
C C 0.0033 0.0016 'International Tables Vol C Tables 4.2.6.8 and 6.1.1.4'
H H 0.0000 0.0000 'International Tables Vol C Tables 4.2.6.8 and 6.1.1.4'
Li Li -0.0003 0.0001 'International Tables Vol C Tables 4.2.6.8 and 6.1.1.4'
O O 0.0106 0.0060 'International Tables Vol C Tables 4.2.6.8 and 6.1.1.4'
K K 0.2009 0.2494 'International Tables Vol C Tables 4.2.6.8 and 6.1.1.4'

loop_
_geom_angle_atom_site_label_1
_geom_angle_atom_site_label_2
_geom_angle_atom_site_label_3
_geom_angle
_geom_angle_site_symmetry_1
_geom_angle_site_symmetry_3
_geom_angle_publ_flag
O1 K1 O3 143.60(7) . . ?
O1 K1 O2 66.34(6) . 4 ?
O3 K1 O2 77.28(7) . 4 ?
O1 K1 O5 102.58(7) . . ?
O3 K1 O5 70.56(7) . . ?
O2 K1 O5 82.94(6) 4 . ?
O1 K1 O5 80.49(6) . 4_455 ?
O3 K1 O5 99.08(7) . 4_455 ?
O2 K1 O5 86.44(6) 4 4_455 ?
O5 K1 O5 166.55(8) . 4_455 ?
O1 K1 O2 122.08(6) . . ?
O3 K1 O2 93.35(6) . . ?
O2 K1 O2 162.73(7) 4 . ?
O5 K1 O2 107.86(6) . . ?
O5 K1 O2 80.69(6) 4_455 . ?
O1 K1 O4 69.18(6) . 2_654 ?
O3 K1 O4 142.03(6) . 2_654 ?
O2 K1 O4 130.22(6) 4 2_654 ?
O5 K1 O4 85.95(6) . 2_654 ?
O5 K1 O4 107.26(6) 4_455 2_654 ?
O2 K1 O4 65.32(6) . 2_654 ?
O1 K1 C3 88.51(7) . 4_455 ?
O3 K1 C3 80.12(7) . 4_455 ?
O2 K1 C3 70.11(6) 4 4_455 ?
O5 K1 C3 143.87(7) . 4_455 ?
O5 K1 C3 22.72(6) 4_455 4_455 ?
O2 K1 C3 94.18(6) . 4_455 ?
O4 K1 C3 129.82(6) 2_654 4_455 ?
O1 K1 C2 141.55(7) . 3_545 ?
O3 K1 C2 74.83(7) . 3_545 ?
O2 K1 C2 151.86(7) 4 3_545 ?
O5 K1 C2 91.26(6) . 3_545 ?
O5 K1 C2 94.26(6) 4_455 3_545 ?
O2 K1 C2 21.43(6) . 3_545 ?
O4 K1 C2 76.37(6) 2_654 3_545 ?
C3 K1 C2 101.19(6) 4_455 3_545 ?
O1 K1 O4 108.95(6) . 4_455 ?
O3 K1 O4 59.27(6) . 4_455 ?
O2 K1 O4 73.50(5) 4 4_455 ?
O5 K1 O4 127.83(6) . 4_455 ?
O5 K1 O4 40.22(6) 4_455 4_455 ?
O2 K1 O4 89.25(5) . 4_455 ?
O4 K1 O4 143.85(2) 2_654 4_455 ?
C3 K1 O4 21.72(6) 4_455 4_455 ?
C2 K1 O4 88.96(6) 3_545 4_455 ?
O1 K1 Li1 32.63(9) . . ?
O3 K1 Li1 110.97(10) . . ?
O2 K1 Li1 33.82(9) 4 . ?
O5 K1 Li1 91.53(9) . . ?
O5 K1 Li1 84.14(9) 4_455 . ?
O2 K1 Li1 153.09(10) . . ?
O4 K1 Li1 98.69(9) 2_654 . ?
C3 K1 Li1 79.45(10) 4_455 . ?
C2 K1 Li1 174.14(10) 3_545 . ?
O4 K1 Li1 93.39(9) 4_455 . ?
O1 K1 Li1 118.13(9) . 2_665 ?
O3 K1 Li1 33.34(8) . 2_665 ?
O2 K1 Li1 58.05(9) 4 2_665 ?
O5 K1 Li1 95.73(9) . 2_665 ?
O5 K1 Li1 71.55(9) 4_455 2_665 ?
O2 K1 Li1 106.52(9) . 2_665 ?
O4 K1 Li1 171.73(9) 2_654 2_665 ?
C3 K1 Li1 49.74(9) 4_455 2_665 ?
C2 K1 Li1 95.47(9) 3_545 2_665 ?
O4 K1 Li1 32.55(9) 4_455 2_665 ?
Li1 K1 Li1 89.37(5) . 2_665 ?
C3 O5 K1 135.23(18) . . ?
C3 O5 K1 93.83(15) . 4 ?
K1 O5 K1 97.17(6) . 4 ?
C2 O2 Li1 127.0(2) 3_545 4_455 ?
C2 O2 K1 136.02(18) 3_545 4_455 ?
Li1 O2 K1 91.99(16) 4_455 4_455 ?
C2 O2 K1 100.37(15) 3_545 . ?
Li1 O2 K1 92.18(17) 4_455 . ?
K1 O2 K1 97.11(6) 4_455 . ?
Li1 O3 K1 94.47(16) 2_665 . ?
C2 O1 Li1 127.4(3) . . ?
C2 O1 K1 135.25(17) . . ?
Li1 O1 K1 97.33(18) . . ?
O1 C2 O2 125.2(2) . 3_554 ?
O1 C2 C1 116.8(3) . . ?
O2 C2 C1 118.0(3) 3_554 . ?
O1 C2 K1 123.08(18) . 3_554 ?
O2 C2 K1 58.20(14) 3_554 3_554 ?
C1 C2 K1 89.20(15) . 3_554 ?
C3 C1 C2 110.5(2) 2_654 . ?
O5 C3 O4 123.6(2) . . ?
O5 C3 C1 117.9(3) . 2_655 ?
O4 C3 C1 118.5(3) . 2_655 ?
O5 C3 K1 63.45(14) . 4 ?
O4 C3 K1 86.05(16) . 4 ?
C1 C3 K1 123.77(17) 2_655 4 ?
C3 O4 Li1 125.3(2) . 3_645 ?
C3 O4 K1 117.79(17) . 2_655 ?
Li1 O4 K1 90.92(17) 3_645 2_655 ?
C3 O4 K1 72.23(16) . 4 ?
Li1 O4 K1 78.22(16) 3_645 4 ?
K1 O4 K1 168.55(8) 2_655 4 ?
O1 Li1 O2 104.0(2) . 4 ?
O1 Li1 O4 110.6(3) . 3_654 ?
O2 Li1 O4 108.6(3) 4 3_654 ?
O1 Li1 O3 114.3(3) . 2_664 ?
O2 Li1 O3 113.9(2) 4 2_664 ?
O4 Li1 O3 105.4(2) 3_654 2_664 ?
O1 Li1 K1 50.03(13) . . ?
O2 Li1 K1 54.20(13) 4 . ?
O4 Li1 K1 119.1(2) 3_654 . ?
O3 Li1 K1 135.5(2) 2_664 . ?
O1 Li1 K1 93.4(2) . 2_664 ?
O2 Li1 K1 161.8(2) 4 2_664 ?
O4 Li1 K1 69.23(16) 3_654 2_664 ?
O3 Li1 K1 52.19(14) 2_664 2_664 ?
K1 Li1 K1 143.38(16) . 2_664 ?
O1 Li1 K1 107.8(2) . 4 ?
O2 Li1 K1 54.74(14) 4 4 ?
O4 Li1 K1 55.91(14) 3_654 4 ?
O3 Li1 K1 137.9(2) 2_664 4 ?
K1 Li1 K1 75.24(10) . 4 ?
K1 Li1 K1 125.02(14) 2_664 4 ?

loop_
_geom_bond_atom_site_label_1
_geom_bond_atom_site_label_2
_geom_bond_distance
_geom_bond_site_symmetry_2
_geom_bond_publ_flag
K1 O1 2.703(2) . ?
K1 O3 2.814(3) . ?
K1 O2 2.8388(19) 4 ?
K1 O5 2.848(2) . ?
K1 O5 2.903(2) 4_455 ?
K1 O2 2.914(2) . ?
K1 O4 2.954(2) 2_654 ?
K1 C3 3.238(3) 4_455 ?
K1 C2 3.373(3) 3_545 ?
K1 O4 3.392(2) 4_455 ?
K1 Li1 3.498(5) . ?
K1 Li1 3.551(5) 2_665 ?
O5 C3 1.253(3) . ?
O2 C2 1.253(3) 3_545 ?
O2 Li1 1.948(6) 4_455 ?
O3 Li1 1.958(5) 2_665 ?
O1 C2 1.248(4) . ?
O1 Li1 1.902(5) . ?
C2 C1 1.535(4) . ?
C1 C3 1.527(4) 2_654 ?
C3 O4 1.258(4) . ?
O4 Li1 1.952(5) 3_645 ?

loop_
_geom_torsion_atom_site_label_1
_geom_torsion_atom_site_label_2
_geom_torsion_atom_site_label_3
_geom_torsion_atom_site_label_4
_geom_torsion
_geom_torsion_site_symmetry_1
_geom_torsion_site_symmetry_2
_geom_torsion_site_symmetry_3
_geom_torsion_site_symmetry_4
_geom_torsion_publ_flag
Li1 O1 C2 O2 -1.2(4) . . . 3_554 ?
K1 O1 C2 O2 179.08(18) . . . 3_554 ?
Li1 O1 C2 C1 178.7(2) . . . . ?
K1 O1 C2 C1 -1.0(4) . . . . ?
Li1 O1 C2 K1 -73.1(3) . . . 3_554 ?
K1 O1 C2 K1 107.2(2) . . . 3_554 ?
O1 C2 C1 C3 -60.5(3) . . . 2_654 ?
O2 C2 C1 C3 119.4(3) 3_554 . . 2_654 ?
K1 C2 C1 C3 172.3(2) 3_554 . . 2_654 ?
K1 O5 C3 O4 -39.3(4) . . . . ?
K1 O5 C3 O4 64.9(3) 4 . . . ?
K1 O5 C3 C1 139.8(2) . . . 2_655 ?
K1 O5 C3 C1 -116.0(2) 4 . . 2_655 ?
K1 O5 C3 K1 -104.2(2) . . . 4 ?
O5 C3 O4 Li1 -115.0(3) . . . 3_645 ?
C1 C3 O4 Li1 66.0(4) 2_655 . . 3_645 ?
K1 C3 O4 Li1 -60.7(2) 4 . . 3_645 ?
O5 C3 O4 K1 131.7(2) . . . 2_655 ?
C1 C3 O4 K1 -47.3(3) 2_655 . . 2_655 ?
K1 C3 O4 K1 -173.97(10) 4 . . 2_655 ?
O5 C3 O4 K1 -54.3(2) . . . 4 ?
C1 C3 O4 K1 126.6(2) 2_655 . . 4 ?
